data_7233683
loop_
_publ_author_name
'Muhammad Usman'
'Cheng-Hua Lee'
'Dung-Shing Hung'
'Shang-Fan Lee'
'Chih-Chieh Wang'
'Tzuoo-Tsair Luo'
'Li Zhao'
'Mau-Kuen Wu'
'Kuang-Lieh Lu'

_publ_section_title
;
 Intrinsic low dielectric behaviour of a highly thermally stable Sr-based
 metal-organic framework for interlayer dielectric materials
;
_journal_name_full 'Journal of Materials Chemistry C'
_journal_page_first 3762
_journal_page_last 3768
_journal_paper_doi 10.1039/C4TC00149D
_journal_volume 2
_journal_year 2014
_chemical_formula_sum 'C16 H14 O11 Sr2'
_chemical_formula_weight 557.51
_space_group_IT_number 15
_space_group_name_Hall '-C 2yc'
_space_group_name_H-M_alt 'C 1 2/c 1'
_symmetry_cell_setting monoclinic
_symmetry_space_group_name_H-M 'C 1 2/c 1'
_atom_sites_solution_hydrogens geom
_atom_sites_solution_primary direct
_atom_sites_solution_secondary difmap
_cell_angle_alpha 90.00
_cell_angle_beta 118.63(3)
_cell_angle_gamma 90.00
_cell_formula_units_Z 8
_cell_length_a 24.074(5)
_cell_length_b 12.735(3)
_cell_length_c 13.455(3)
_cell_measurement_reflns_used 7395
_cell_measurement_temperature 296(2)
_cell_measurement_theta_max 26.40
_cell_measurement_theta_min 3.02
_cell_volume 3620.7(17)
_computing_cell_refinement 'Bruker SAINT'
_computing_data_collection 'Bruker APEX2'
_computing_data_reduction 'Bruker SAINT'
_computing_structure_refinement 'SHELXL-97 (Sheldrick, 1997)'
_computing_structure_solution 'SHELXS-97 (Sheldrick, 1990)'
_diffrn_ambient_temperature 296(2)
_diffrn_measured_fraction_theta_full 0.996
_diffrn_measured_fraction_theta_max 0.996
_diffrn_measurement_device_type 'Bruker APEX-II CCD'
_diffrn_measurement_method '\f and \w scans'
_diffrn_radiation_monochromator graphite
_diffrn_radiation_source 'fine-focus sealed tube'
_diffrn_radiation_type MoK\a
_diffrn_radiation_wavelength 0.71073
_diffrn_reflns_av_R_equivalents 0.0358
_diffrn_reflns_av_sigmaI/netI 0.0401
_diffrn_reflns_limit_h_max 29
_diffrn_reflns_limit_h_min -30
_diffrn_reflns_limit_k_max 13
_diffrn_reflns_limit_k_min -15
_diffrn_reflns_limit_l_max 16
_diffrn_reflns_limit_l_min -16
_diffrn_reflns_number 13817
_diffrn_reflns_theta_full 26.37
_diffrn_reflns_theta_max 26.37
_diffrn_reflns_theta_min 1.87
_exptl_absorpt_coefficient_mu 5.955
_exptl_absorpt_correction_type none
_exptl_crystal_colour colourless
_exptl_crystal_density_diffrn 2.046
_exptl_crystal_density_method 'not measured'
_exptl_crystal_description prism
_exptl_crystal_F_000 2192
_exptl_crystal_size_max 0.10
_exptl_crystal_size_mid 0.06
_exptl_crystal_size_min 0.06
_refine_diff_density_max 0.641
_refine_diff_density_min -0.549
_refine_diff_density_rms 0.100
_refine_ls_extinction_method none
_refine_ls_goodness_of_fit_ref 1.026
_refine_ls_hydrogen_treatment constr
_refine_ls_matrix_type full
_refine_ls_number_parameters 262
_refine_ls_number_reflns 3683
_refine_ls_number_restraints 0
_refine_ls_restrained_S_all 1.026
_refine_ls_R_factor_all 0.0388
_refine_ls_R_factor_gt 0.0260
_refine_ls_shift/su_max 0.001
_refine_ls_shift/su_mean 0.000
_refine_ls_structure_factor_coef Fsqd
_refine_ls_weighting_details 'calc w=1/[\s^2^(Fo^2^)+(0.0212P)^2^+5.7428P] where P=(Fo^2^+2Fc^2^)/3'
_refine_ls_weighting_scheme calc
_refine_ls_wR_factor_gt 0.0518
_refine_ls_wR_factor_ref 0.0557
_reflns_number_gt 3012
_reflns_number_total 3683
_reflns_threshold_expression >2sigma(I)
_cod_data_source_file J-Mater-Chem-C-2014-2-3762.cif
_cod_data_source_block i13533rev
_cod_depositor_comments
;
The following automatic conversions were performed:

data item '_symmetry_cell_setting' value 'Monoclinic' was changed to
'monoclinic' in accordance with the built-in table derived from the
CIF Core dictionary named 'cif_core.dic' version 2.4.5 last updated
on 2014-11-21.

Automatic conversion script
Id: cif_fix_values 6909 2019-04-08 15:41:33Z antanas 
;
_cod_original_cell_volume 3620.5(12)
_cod_original_sg_symbol_H-M C2/c
_cod_database_code 7233683

loop_
_symmetry_equiv_pos_as_xyz
'x, y, z'
'-x, y, -z+1/2'
'x+1/2, y+1/2, z'
'-x+1/2, y+1/2, -z+1/2'
'-x, -y, -z'
'x, -y, z-1/2'
'-x+1/2, -y+1/2, -z'
'x+1/2, -y+1/2, z-1/2'

loop_
_atom_site_label
_atom_site_type_symbol
_atom_site_fract_x
_atom_site_fract_y
_atom_site_fract_z
_atom_site_U_iso_or_equiv
_atom_site_adp_type
_atom_site_occupancy
_atom_site_symmetry_multiplicity
_atom_site_calc_flag
_atom_site_refinement_flags
_atom_site_disorder_assembly
_atom_site_disorder_group
Sr1 Sr 0.297148(12) 0.91439(2) 0.86415(2) 0.00704(8) Uani 1 1 d . . .
Sr2 Sr 0.176828(13) 0.66125(2) 0.81086(2) 0.00706(8) Uani 1 1 d . . .
O1 O 0.29090(9) 0.71252(14) 0.88389(16) 0.0099(4) Uani 1 1 d . . .
O2 O 0.36283(9) 0.77171(15) 1.05098(16) 0.0106(5) Uani 1 1 d . . .
O3 O 0.31825(9) 0.36543(14) 0.74072(16) 0.0088(4) Uani 1 1 d . . .
O4 O 0.41052(9) 0.28473(15) 0.83207(17) 0.0130(5) Uani 1 1 d . . .
O5 O 0.38149(9) 1.04251(15) 1.02937(17) 0.0119(5) Uani 1 1 d . . .
O6 O 0.31731(9) 1.11103(14) 0.86196(16) 0.0108(5) Uani 1 1 d . . .
O7 O 0.22205(9) 1.46378(14) 0.83291(16) 0.0089(4) Uani 1 1 d . . .
O8 O 0.23857(9) 1.54439(15) 0.99070(16) 0.0099(4) Uani 1 1 d . . .
O9 O 0.40346(10) 0.87583(16) 0.87465(18) 0.0160(5) Uani 1 1 d . . .
H101 H 0.4388 0.8664 0.9373 0.024 Uiso 1 1 d R . .
H102 H 0.4098 0.9230 0.8393 0.024 Uiso 1 1 d R . .
O10 O 0.08314(9) 0.53440(15) 0.76106(17) 0.0132(5) Uani 1 1 d . . .
H103 H 0.0899 0.5088 0.8216 0.020 Uiso 1 1 d R . .
H104 H 0.0494 0.5611 0.7223 0.020 Uiso 1 1 d R . .
C1 C 0.38099(13) 0.6053(2) 0.9897(2) 0.0075(6) Uani 1 1 d . . .
C2 C 0.36247(13) 0.5339(2) 0.9007(2) 0.0075(6) Uani 1 1 d . . .
H2 H 0.3270 0.5481 0.8317 0.009 Uiso 1 1 calc R . .
C3 C 0.39640(14) 0.4415(2) 0.9139(2) 0.0097(6) Uani 1 1 d . . .
C4 C 0.45060(13) 0.4230(2) 1.0172(2) 0.0096(6) Uani 1 1 d . . .
H4 H 0.4739 0.3620 1.0270 0.012 Uiso 1 1 calc R . .
C5 C 0.46978(14) 0.4940(2) 1.1045(2) 0.0111(6) Uani 1 1 d . . .
H5 H 0.5063 0.4812 1.1724 0.013 Uiso 1 1 calc R . .
C6 C 0.43502(14) 0.5848(2) 1.0919(2) 0.0108(6) Uani 1 1 d . . .
H6 H 0.4478 0.6318 1.1518 0.013 Uiso 1 1 calc R . .
C7 C 0.34241(13) 0.7019(2) 0.9741(2) 0.0083(6) Uani 1 1 d . . .
C8 C 0.37404(14) 0.3597(2) 0.8229(2) 0.0090(6) Uani 1 1 d . . .
C9 C 0.34525(13) 1.2182(2) 1.0230(2) 0.0079(6) Uani 1 1 d . . .
C10 C 0.38470(14) 1.2355(2) 1.1389(3) 0.0121(7) Uani 1 1 d . . .
H10 H 0.4149 1.1857 1.1823 0.014 Uiso 1 1 calc R . .
C11 C 0.37873(14) 1.3272(2) 1.1889(3) 0.0123(7) Uani 1 1 d . . .
H11 H 0.4044 1.3382 1.2661 0.015 Uiso 1 1 calc R . .
C12 C 0.33470(14) 1.4019(2) 1.1240(2) 0.0106(6) Uani 1 1 d . . .
H12 H 0.3315 1.4638 1.1576 0.013 Uiso 1 1 calc R . .
C13 C 0.29509(13) 1.3858(2) 1.0091(2) 0.0086(6) Uani 1 1 d . . .
C14 C 0.30057(13) 1.2931(2) 0.9593(2) 0.0083(6) Uani 1 1 d . . .
H14 H 0.2740 1.2815 0.8826 0.010 Uiso 1 1 calc R . .
C15 C 0.34992(14) 1.1183(2) 0.9697(3) 0.0092(6) Uani 1 1 d . . .
C16 C 0.24853(13) 1.4690(2) 0.9395(2) 0.0078(6) Uani 1 1 d . . .
O11 O 0.98583(10) 0.65888(16) 0.60794(19) 0.0210(5) Uani 1 1 d . . .
H105 H 1.0111 0.7111 0.6103 0.032 Uiso 1 1 d R . .
H106 H 0.9732 0.6827 0.6544 0.032 Uiso 1 1 d R . .

loop_
_atom_site_aniso_label
_atom_site_aniso_U_11
_atom_site_aniso_U_22
_atom_site_aniso_U_33
_atom_site_aniso_U_23
_atom_site_aniso_U_13
_atom_site_aniso_U_12
Sr1 0.00948(14) 0.00510(13) 0.00661(14) 0.00003(11) 0.00391(11) -0.00017(11)
Sr2 0.00904(14) 0.00535(13) 0.00678(14) 0.00025(11) 0.00379(11) 0.00059(11)
O1 0.0091(11) 0.0083(10) 0.0095(11) -0.0003(8) 0.0020(9) 0.0004(8)
O2 0.0143(11) 0.0071(10) 0.0118(11) -0.0026(8) 0.0073(9) -0.0009(8)
O3 0.0086(10) 0.0080(10) 0.0082(11) -0.0009(8) 0.0027(9) -0.0012(8)
O4 0.0125(11) 0.0096(10) 0.0144(12) -0.0035(9) 0.0043(9) 0.0012(9)
O5 0.0146(11) 0.0064(10) 0.0128(11) 0.0003(9) 0.0051(9) 0.0020(9)
O6 0.0162(11) 0.0080(10) 0.0088(11) 0.0008(8) 0.0065(9) 0.0003(9)
O7 0.0118(11) 0.0073(10) 0.0070(11) 0.0005(8) 0.0042(9) 0.0002(8)
O8 0.0139(11) 0.0081(10) 0.0086(11) -0.0005(8) 0.0060(9) 0.0021(9)
O9 0.0157(12) 0.0157(11) 0.0186(13) 0.0035(9) 0.0098(10) 0.0023(9)
O10 0.0117(11) 0.0132(11) 0.0134(12) 0.0023(9) 0.0050(9) 0.0016(9)
C1 0.0075(14) 0.0068(14) 0.0103(15) 0.0009(12) 0.0059(12) -0.0008(12)
C2 0.0053(14) 0.0109(14) 0.0064(15) 0.0016(12) 0.0028(12) -0.0019(12)
C3 0.0133(16) 0.0070(14) 0.0111(16) 0.0002(12) 0.0078(13) -0.0006(12)
C4 0.0096(15) 0.0084(14) 0.0133(16) 0.0026(12) 0.0075(13) 0.0013(12)
C5 0.0101(15) 0.0141(15) 0.0056(15) 0.0015(12) 0.0009(13) 0.0001(13)
C6 0.0133(15) 0.0105(14) 0.0096(16) -0.0019(12) 0.0064(13) -0.0025(13)
C7 0.0093(15) 0.0092(14) 0.0093(16) 0.0036(12) 0.0068(13) -0.0017(12)
C8 0.0119(15) 0.0076(14) 0.0102(16) 0.0002(12) 0.0075(13) -0.0020(12)
C9 0.0118(15) 0.0052(13) 0.0096(15) 0.0005(12) 0.0075(13) -0.0024(12)
C10 0.0137(16) 0.0084(15) 0.0144(17) 0.0035(12) 0.0070(13) 0.0021(12)
C11 0.0138(16) 0.0111(15) 0.0086(16) -0.0009(12) 0.0026(13) -0.0004(13)
C12 0.0166(16) 0.0067(14) 0.0114(16) -0.0010(12) 0.0091(13) -0.0018(12)
C13 0.0092(15) 0.0087(14) 0.0094(16) 0.0010(12) 0.0057(13) -0.0018(12)
C14 0.0105(15) 0.0092(14) 0.0062(15) -0.0002(12) 0.0046(12) -0.0048(12)
C15 0.0090(15) 0.0069(14) 0.0143(17) -0.0005(12) 0.0076(13) -0.0043(12)
C16 0.0082(15) 0.0072(14) 0.0087(16) 0.0003(12) 0.0045(13) -0.0035(12)
O11 0.0194(12) 0.0178(12) 0.0268(14) 0.0010(10) 0.0118(11) -0.0034(10)

loop_
_atom_type_symbol
_atom_type_description
_atom_type_scat_dispersion_real
_atom_type_scat_dispersion_imag
_atom_type_scat_source
C C 0.0033 0.0016 'International Tables Vol C Tables 4.2.6.8 and 6.1.1.4'
H H 0.0000 0.0000 'International Tables Vol C Tables 4.2.6.8 and 6.1.1.4'
O O 0.0106 0.0060 'International Tables Vol C Tables 4.2.6.8 and 6.1.1.4'
Sr Sr -1.5307 3.2498 'International Tables Vol C Tables 4.2.6.8 and 6.1.1.4'

loop_
_geom_angle_atom_site_label_1
_geom_angle_atom_site_label_2
_geom_angle_atom_site_label_3
_geom_angle
_geom_angle_site_symmetry_1
_geom_angle_site_symmetry_3
O3 Sr1 O8 78.04(7) 4_556 7_577
O3 Sr1 O7 82.90(7) 4_556 4_546
O8 Sr1 O7 142.38(6) 7_577 4_546
O3 Sr1 O9 142.58(7) 4_556 .
O8 Sr1 O9 134.47(7) 7_577 .
O7 Sr1 O9 77.34(7) 4_546 .
O3 Sr1 O6 113.65(6) 4_556 .
O8 Sr1 O6 86.70(6) 7_577 .
O7 Sr1 O6 71.70(6) 4_546 .
O9 Sr1 O6 89.90(7) . .
O3 Sr1 O1 73.13(6) 4_556 .
O8 Sr1 O1 93.93(6) 7_577 .
O7 Sr1 O1 111.17(6) 4_546 .
O9 Sr1 O1 84.79(6) . .
O6 Sr1 O1 173.15(6) . .
O3 Sr1 O5 142.89(6) 4_556 .
O8 Sr1 O5 69.06(6) 7_577 .
O7 Sr1 O5 113.28(6) 4_546 .
O9 Sr1 O5 74.52(7) . .
O6 Sr1 O5 49.44(6) . .
O1 Sr1 O5 124.57(6) . .
O3 Sr1 O2 109.23(6) 4_556 .
O8 Sr1 O2 72.89(6) 7_577 .
O7 Sr1 O2 144.58(6) 4_546 .
O9 Sr1 O2 73.32(7) . .
O6 Sr1 O2 126.89(6) . .
O1 Sr1 O2 47.25(6) . .
O5 Sr1 O2 77.45(6) . .
O3 Sr1 C15 126.49(7) 4_556 .
O8 Sr1 C15 70.92(7) 7_577 .
O7 Sr1 C15 96.06(7) 4_546 .
O9 Sr1 C15 87.31(7) . .
O6 Sr1 C15 25.70(7) . .
O1 Sr1 C15 149.09(7) . .
O5 Sr1 C15 25.19(7) . .
O2 Sr1 C15 101.89(7) . .
O3 Sr1 C7 95.43(7) 4_556 .
O8 Sr1 C7 89.08(7) 7_577 .
O7 Sr1 C7 125.04(7) 4_546 .
O9 Sr1 C7 71.52(7) . .
O6 Sr1 C7 148.96(7) . .
O1 Sr1 C7 24.40(7) . .
O5 Sr1 C7 100.59(7) . .
O2 Sr1 C7 24.68(6) . .
C15 Sr1 C7 125.64(8) . .
O3 Sr1 Sr2 107.19(5) 4_556 4_556
O8 Sr1 Sr2 118.61(4) 7_577 4_556
O7 Sr1 Sr2 38.98(4) 4_546 4_556
O9 Sr1 Sr2 75.89(5) . 4_556
O6 Sr1 Sr2 33.87(5) . 4_556
O1 Sr1 Sr2 147.11(5) . 4_556
O5 Sr1 Sr2 75.69(5) . 4_556
O2 Sr1 Sr2 143.42(4) . 4_556
C15 Sr1 Sr2 57.13(6) . 4_556
C7 Sr1 Sr2 146.91(6) . 4_556
O3 Sr1 Sr2 38.87(4) 4_556 .
O8 Sr1 Sr2 80.11(5) 7_577 .
O7 Sr1 Sr2 104.38(5) 4_546 .
O9 Sr1 Sr2 117.33(5) . .
O6 Sr1 Sr2 151.45(5) . .
O1 Sr1 Sr2 34.98(4) . .
O5 Sr1 Sr2 142.28(5) . .
O2 Sr1 Sr2 73.00(5) . .
C15 Sr1 Sr2 150.66(6) . .
C7 Sr1 Sr2 56.57(6) . .
Sr2 Sr1 Sr2 140.436(19) 4_556 .
O3 Sr1 H102 142.1 4_556 .
O8 Sr1 H102 139.8 7_577 .
O7 Sr1 H102 65.3 4_546 .
O9 Sr1 H102 15.9 . .
O6 Sr1 H102 76.6 . .
O1 Sr1 H102 98.8 . .
O5 Sr1 H102 72.4 . .
O2 Sr1 H102 88.4 . .
C15 Sr1 H102 79.0 . .
C7 Sr1 H102 87.3 . .
Sr2 Sr1 H102 60.0 4_556 .
Sr2 Sr1 H102 128.6 . .
O6 Sr2 O1 83.76(7) 4_546 .
O6 Sr2 O10 91.74(7) 4_546 .
O1 Sr2 O10 156.15(6) . .
O6 Sr2 O4 81.44(7) 4_546 4_556
O1 Sr2 O4 118.51(7) . 4_556
O10 Sr2 O4 83.68(7) . 4_556
O6 Sr2 O2 163.30(6) 4_546 7_567
O1 Sr2 O2 109.89(7) . 7_567
O10 Sr2 O2 79.49(6) . 7_567
O4 Sr2 O2 83.47(7) 4_556 7_567
O6 Sr2 O8 117.29(6) 4_546 1_545
O1 Sr2 O8 75.90(7) . 1_545
O10 Sr2 O8 85.57(7) . 1_545
O4 Sr2 O8 158.69(7) 4_556 1_545
O2 Sr2 O8 76.49(6) 7_567 1_545
O6 Sr2 O7 70.22(6) 4_546 1_545
O1 Sr2 O7 83.78(6) . 1_545
O10 Sr2 O7 72.70(6) . 1_545
O4 Sr2 O7 141.98(6) 4_556 1_545
O2 Sr2 O7 119.53(6) 7_567 1_545
O8 Sr2 O7 49.26(6) 1_545 1_545
O6 Sr2 O3 88.75(6) 4_546 4_556
O1 Sr2 O3 71.21(6) . 4_556
O10 Sr2 O3 132.27(6) . 4_556
O4 Sr2 O3 49.23(6) 4_556 4_556
O2 Sr2 O3 86.80(6) 7_567 4_556
O8 Sr2 O3 135.11(6) 1_545 4_556
O7 Sr2 O3 149.05(6) 1_545 4_556
O6 Sr2 C8 81.09(7) 4_546 4_556
O1 Sr2 C8 94.07(7) . 4_556
O10 Sr2 C8 108.40(8) . 4_556
O4 Sr2 C8 24.71(7) 4_556 4_556
O2 Sr2 C8 88.18(7) 7_567 4_556
O8 Sr2 C8 157.21(7) 1_545 4_556
O7 Sr2 C8 151.30(7) 1_545 4_556
O3 Sr2 C8 24.99(7) 4_556 4_556
O6 Sr2 C16 93.12(7) 4_546 1_545
O1 Sr2 C16 76.67(7) . 1_545
O10 Sr2 C16 80.23(7) . 1_545
O4 Sr2 C16 162.86(7) 4_556 1_545
O2 Sr2 C16 99.28(7) 7_567 1_545
O8 Sr2 C16 24.76(7) 1_545 1_545
O7 Sr2 C16 24.69(6) 1_545 1_545
O3 Sr2 C16 147.41(7) 4_556 1_545
C8 Sr2 C16 169.63(8) 4_556 1_545
O6 Sr2 Sr1 35.02(4) 4_546 4_546
O1 Sr2 Sr1 89.13(5) . 4_546
O10 Sr2 Sr1 74.34(5) . 4_546
O4 Sr2 Sr1 109.14(5) 4_556 4_546
O2 Sr2 Sr1 149.18(4) 7_567 4_546
O8 Sr2 Sr1 85.44(5) 1_545 4_546
O7 Sr2 Sr1 36.33(4) 1_545 4_546
O3 Sr2 Sr1 123.00(4) 4_556 4_546
C8 Sr2 Sr1 115.24(6) 4_556 4_546
C16 Sr2 Sr1 60.69(6) 1_545 4_546
O6 Sr2 Sr1 90.78(5) 4_546 .
O1 Sr2 Sr1 36.21(4) . .
O10 Sr2 Sr1 167.64(4) . .
O4 Sr2 Sr1 84.73(5) 4_556 .
O2 Sr2 Sr1 94.93(4) 7_567 .
O8 Sr2 Sr1 103.97(5) 1_545 .
O7 Sr2 Sr1 119.47(4) 1_545 .
O3 Sr2 Sr1 35.70(4) 4_556 .
C8 Sr2 Sr1 60.09(6) 4_556 .
C16 Sr2 Sr1 111.72(6) 1_545 .
Sr1 Sr2 Sr1 113.747(17) 4_546 .
O6 Sr2 H103 103.9 4_546 .
O1 Sr2 H103 146.0 . .
O10 Sr2 H103 15.8 . .
O4 Sr2 H103 95.4 4_556 .
O2 Sr2 H103 70.4 7_567 .
O8 Sr2 H103 71.2 1_545 .
O7 Sr2 H103 68.6 1_545 .
O3 Sr2 H103 140.8 4_556 .
C8 Sr2 H103 119.7 4_556 .
C16 Sr2 H103 70.0 1_545 .
Sr1 Sr2 H103 80.2 4_546 .
Sr1 Sr2 H103 165.2 . .
C7 O1 Sr2 137.18(18) . .
C7 O1 Sr1 97.27(16) . .
Sr2 O1 Sr1 108.81(7) . .
C7 O2 Sr2 132.72(18) . 7_567
C7 O2 Sr1 83.97(16) . .
Sr2 O2 Sr1 100.38(6) 7_567 .
C8 O3 Sr1 157.81(19) . 4_546
C8 O3 Sr2 90.55(16) . 4_546
Sr1 O3 Sr2 105.43(7) 4_546 4_546
C8 O4 Sr2 96.14(17) . 4_546
C15 O5 Sr1 87.24(16) . .
C15 O6 Sr2 139.84(18) . 4_556
C15 O6 Sr1 94.27(16) . .
Sr2 O6 Sr1 111.12(7) 4_556 .
C16 O7 Sr1 159.86(18) . 4_556
C16 O7 Sr2 91.90(16) . 1_565
Sr1 O7 Sr2 104.69(7) 4_556 1_565
C16 O8 Sr1 142.76(18) . 7_577
C16 O8 Sr2 95.70(17) . 1_565
Sr1 O8 Sr2 110.04(7) 7_577 1_565
Sr1 O9 H101 124.7 . .
Sr1 O9 H102 106.7 . .
H101 O9 H102 107.0 . .
Sr2 O10 H103 105.0 . .
Sr2 O10 H104 112.9 . .
H103 O10 H104 118.3 . .
C6 C1 C2 119.2(3) . .
C6 C1 C7 121.1(3) . .
C2 C1 C7 119.7(3) . .
C3 C2 C1 120.9(3) . .
C3 C2 H2 119.5 . .
C1 C2 H2 119.5 . .
C2 C3 C4 118.7(3) . .
C2 C3 C8 121.6(3) . .
C4 C3 C8 119.6(2) . .
C5 C4 C3 120.7(3) . .
C5 C4 H4 119.7 . .
C3 C4 H4 119.7 . .
C4 C5 C6 120.5(3) . .
C4 C5 H5 119.8 . .
C6 C5 H5 119.8 . .
C5 C6 C1 120.0(3) . .
C5 C6 H6 120.0 . .
C1 C6 H6 120.0 . .
O1 C7 O2 121.8(3) . .
O1 C7 C1 118.8(3) . .
O2 C7 C1 119.3(2) . .
O1 C7 Sr1 58.33(14) . .
O2 C7 Sr1 71.35(15) . .
C1 C7 Sr1 149.15(19) . .
O4 C8 O3 121.7(3) . .
O4 C8 C3 119.0(3) . .
O3 C8 C3 119.2(3) . .
O4 C8 Sr2 59.15(14) . 4_546
O3 C8 Sr2 64.45(14) . 4_546
C3 C8 Sr2 163.6(2) . 4_546
C14 C9 C10 119.4(3) . .
C14 C9 C15 120.3(3) . .
C10 C9 C15 120.2(3) . .
C11 C10 C9 120.0(3) . .
C11 C10 H10 120.0 . .
C9 C10 H10 120.0 . .
C12 C11 C10 119.9(3) . .
C12 C11 H11 120.0 . .
C10 C11 H11 120.0 . .
C11 C12 C13 120.8(3) . .
C11 C12 H12 119.6 . .
C13 C12 H12 119.6 . .
C12 C13 C14 119.1(3) . .
C12 C13 C16 120.0(3) . .
C14 C13 C16 120.8(3) . .
C9 C14 C13 120.7(3) . .
C9 C14 H14 119.7 . .
C13 C14 H14 119.7 . .
O5 C15 O6 121.7(3) . .
O5 C15 C9 120.7(3) . .
O6 C15 C9 117.4(2) . .
O5 C15 Sr1 67.57(15) . .
O6 C15 Sr1 60.03(14) . .
C9 C15 Sr1 150.6(2) . .
O7 C16 O8 122.2(3) . .
O7 C16 C13 119.5(3) . .
O8 C16 C13 118.3(3) . .
O7 C16 Sr2 63.41(14) . 1_565
O8 C16 Sr2 59.54(14) . 1_565
C13 C16 Sr2 169.17(19) . 1_565
H105 O11 H106 100.5 . .

loop_
_geom_bond_atom_site_label_1
_geom_bond_atom_site_label_2
_geom_bond_distance
_geom_bond_site_symmetry_2
Sr1 O3 2.518(2) 4_556
Sr1 O8 2.537(2) 7_577
Sr1 O7 2.543(2) 4_546
Sr1 O9 2.543(2) .
Sr1 O6 2.5537(19) .
Sr1 O1 2.5962(19) .
Sr1 O5 2.720(2) .
Sr1 O2 2.883(2) .
Sr1 C15 2.940(3) .
Sr1 C7 3.026(3) .
Sr1 Sr2 4.1514(7) 4_556
Sr1 Sr2 4.1600(7) .
Sr1 H102 2.8896 .
Sr2 O6 2.480(2) 4_546
Sr2 O1 2.519(2) .
Sr2 O10 2.588(2) .
Sr2 O4 2.592(2) 4_556
Sr2 O2 2.607(2) 7_567
Sr2 O8 2.614(2) 1_545
Sr2 O7 2.6996(19) 1_545
Sr2 O3 2.7083(19) 4_556
Sr2 C8 3.002(3) 4_556
Sr2 C16 3.017(3) 1_545
Sr2 Sr1 4.1514(7) 4_546
Sr2 H103 2.9093 .
O1 C7 1.260(3) .
O2 C7 1.270(3) .
O2 Sr2 2.607(2) 7_567
O3 C8 1.268(3) .
O3 Sr1 2.518(2) 4_546
O3 Sr2 2.7083(19) 4_546
O4 C8 1.262(3) .
O4 Sr2 2.592(2) 4_546
O5 C15 1.252(3) .
O6 C15 1.278(3) .
O6 Sr2 2.480(2) 4_556
O7 C16 1.261(3) .
O7 Sr1 2.543(2) 4_556
O7 Sr2 2.6996(19) 1_565
O8 C16 1.270(3) .
O8 Sr1 2.537(2) 7_577
O8 Sr2 2.614(2) 1_565
O9 H101 0.8717 .
O9 H102 0.8244 .
O10 H103 0.8188 .
O10 H104 0.8007 .
C1 C6 1.392(4) .
C1 C2 1.396(4) .
C1 C7 1.494(4) .
C2 C3 1.394(4) .
C2 H2 0.9300 .
C3 C4 1.397(4) .
C3 C8 1.498(4) .
C4 C5 1.376(4) .
C4 H4 0.9300 .
C5 C6 1.389(4) .
C5 H5 0.9300 .
C6 H6 0.9300 .
C8 Sr2 3.002(3) 4_546
C9 C14 1.385(4) .
C9 C10 1.401(4) .
C9 C15 1.492(4) .
C10 C11 1.389(4) .
C10 H10 0.9300 .
C11 C12 1.380(4) .
C11 H11 0.9300 .
C12 C13 1.389(4) .
C12 H12 0.9300 .
C13 C14 1.394(4) .
C13 C16 1.500(4) .
C14 H14 0.9300 .
C16 Sr2 3.017(3) 1_565
O11 H105 0.8909 .
O11 H106 0.8712 .
